data_4506649
loop_
_publ_author_name
'Khavasi, Hamid Reza'
'Mir Mohammad Sadegh, Bahareh'

_publ_section_title
;
 Isostructural Mercury Coordination Polymers with Amide Junction:
 Interplay of Coordination and \p--\p Stacking
;
_journal_issue 10
_journal_name_full 'Crystal Growth &amp; Design'
_journal_page_first 4798
_journal_paper_doi 10.1021/cg300587b
_journal_volume 12
_journal_year 2012
_chemical_formula_sum 'C30 H34 N4 O4 S2'
_chemical_formula_weight 578.75
_chemical_name_systematic
; 
 ? 
;
_space_group_IT_number 14
_symmetry_cell_setting monoclinic
_symmetry_space_group_name_Hall '-P 2yn'
_symmetry_space_group_name_H-M 'P 1 21/n 1'
_atom_sites_solution_hydrogens geom
_atom_sites_solution_primary direct
_atom_sites_solution_secondary difmap
_audit_creation_method SHELXL-97
_cell_angle_alpha 90.00
_cell_angle_beta 105.410(7)
_cell_angle_gamma 90.00
_cell_formula_units_Z 2
_cell_length_a 10.1703(10)
_cell_length_b 14.5624(19)
_cell_length_c 10.7222(10)
_cell_measurement_reflns_used 12568
_cell_measurement_temperature 298(2)
_cell_measurement_theta_max 26.00
_cell_measurement_theta_min 2.42
_cell_volume 1530.9(3)
_computing_cell_refinement 'X-Area 1.31 (Stoe & Cie GmbH, 2005)'
_computing_data_collection 'X-Area 1.31 (Stoe & Cie GmbH, 2005)'
_computing_data_reduction 'X-Area 1.31 (Stoe & Cie GmbH, 2005)'
_computing_molecular_graphics 'ORTEP-3 for Windows (Farrugia, 1997)'
_computing_publication_material 'WinGX (Farrugia, 1999)'
_computing_structure_refinement 'SHELXL-97 (Sheldrick, 1997)'
_computing_structure_solution 'SHELXS-97 (Sheldrick, 1990)'
_diffrn_ambient_temperature 298(2)
_diffrn_detector_area_resol_mean '0.15 mm'
_diffrn_measured_fraction_theta_full 0.999
_diffrn_measured_fraction_theta_max 0.999
_diffrn_measurement_device_type 'STOE IPDS II'
_diffrn_measurement_method 'rotation method'
_diffrn_radiation_monochromator graphite
_diffrn_radiation_source 'fine-focus sealed tube'
_diffrn_radiation_type MoK\a
_diffrn_radiation_wavelength 0.71073
_diffrn_reflns_av_R_equivalents 0.0578
_diffrn_reflns_av_sigmaI/netI 0.0398
_diffrn_reflns_limit_h_max 12
_diffrn_reflns_limit_h_min -12
_diffrn_reflns_limit_k_max 17
_diffrn_reflns_limit_k_min -17
_diffrn_reflns_limit_l_max 13
_diffrn_reflns_limit_l_min -13
_diffrn_reflns_number 12568
_diffrn_reflns_theta_full 26.00
_diffrn_reflns_theta_max 26.00
_diffrn_reflns_theta_min 2.42
_diffrn_standards_number 0
_exptl_absorpt_coefficient_mu 0.215
_exptl_absorpt_correction_T_max 0.950
_exptl_absorpt_correction_T_min 0.930
_exptl_absorpt_correction_type numerical
_exptl_absorpt_process_details 'shape of crystal determined optically'
_exptl_crystal_colour Colorless
_exptl_crystal_density_diffrn 1.255
_exptl_crystal_density_method 'not measured'
_exptl_crystal_description Block
_exptl_crystal_F_000 612
_exptl_crystal_size_max 0.37
_exptl_crystal_size_mid 0.36
_exptl_crystal_size_min 0.32
_refine_diff_density_max 0.277
_refine_diff_density_min -0.247
_refine_diff_density_rms 0.037
_refine_ls_extinction_method none
_refine_ls_goodness_of_fit_ref 1.109
_refine_ls_hydrogen_treatment mixed
_refine_ls_matrix_type full
_refine_ls_number_parameters 196
_refine_ls_number_reflns 3010
_refine_ls_number_restraints 0
_refine_ls_restrained_S_all 1.109
_refine_ls_R_factor_all 0.0901
_refine_ls_R_factor_gt 0.0624
_refine_ls_shift/su_max 0.003
_refine_ls_shift/su_mean 0.001
_refine_ls_structure_factor_coef Fsqd
_refine_ls_weighting_details 'calc w=1/[\s^2^(Fo^2^)+(0.0577P)^2^+0.4143P] where P=(Fo^2^+2Fc^2^)/3'
_refine_ls_weighting_scheme calc
_refine_ls_wR_factor_gt 0.1298
_refine_ls_wR_factor_ref 0.1400
_reflns_number_gt 2224
_reflns_number_total 3010
_reflns_threshold_expression >2sigma(I)
_cod_data_source_file cg300587b_si_003.cif
_cod_data_source_block d:\determination\solution\c144\khc144
_cod_depositor_comments
;
The following automatic conversions were performed:

'_symmetry_cell_setting' value 'Monoclinic' changed to 'monoclinic'
according to /home/saulius/struct/CIF-dictionaries/cif_core.dic
dictionary named 'cif_core.dic' version 2.4.2 from 2011-04-26.

Automatic conversion script
Id: cif_fix_values 1891 2012-01-12 08:04:46Z andrius 
;
_cod_original_sg_symbol_H-M P21/n
_cod_database_code 4506649

loop_
_symmetry_equiv_pos_as_xyz
'x, y, z'
'-x+1/2, y+1/2, -z+1/2'
'-x, -y, -z'
'x-1/2, -y-1/2, z-1/2'

loop_
_atom_site_label
_atom_site_type_symbol
_atom_site_fract_x
_atom_site_fract_y
_atom_site_fract_z
_atom_site_U_iso_or_equiv
_atom_site_adp_type
_atom_site_occupancy
_atom_site_symmetry_multiplicity
_atom_site_calc_flag
_atom_site_refinement_flags
C1 C 0.0914(2) -0.00309(16) 1.2314(2) 0.0467(6) Uani 1 1 d .
H1 H 0.0216 0.0077 1.1570 0.056 Uiso 1 1 calc R
C2 C 0.0663(3) -0.00286(18) 1.3520(3) 0.0569(7) Uani 1 1 d .
H2 H -0.0222 0.0094 1.3561 0.068 Uiso 1 1 calc R
C3 C 0.2853(3) -0.0359(2) 1.4529(2) 0.0602(7) Uani 1 1 d .
H3 H 0.3525 -0.0483 1.5287 0.072 Uiso 1 1 calc R
C4 C 0.3220(3) -0.03633(18) 1.3380(2) 0.0485(6) Uani 1 1 d .
H4 H 0.4117 -0.0476 1.3372 0.058 Uiso 1 1 calc R
C5 C 0.2231(2) -0.01972(14) 1.2244(2) 0.0374(5) Uani 1 1 d .
C6 C 0.2548(2) -0.02410(15) 1.0952(2) 0.0375(5) Uani 1 1 d .
C7 C 0.4236(2) 0.01196(16) 0.9767(2) 0.0391(5) Uani 1 1 d .
H7 H 0.378(2) -0.0363(14) 0.9259(19) 0.024(5) Uiso 1 1 d .
C8 C 0.3970(2) 0.09890(16) 0.8960(2) 0.0428(5) Uani 1 1 d .
C9 C 0.4499(3) 0.18321(19) 0.9463(3) 0.0632(7) Uani 1 1 d .
H9 H 0.5041 0.1868 1.0309 0.076 Uiso 1 1 calc R
C10 C 0.4223(4) 0.2619(2) 0.8711(4) 0.0844(10) Uani 1 1 d .
H10 H 0.4576 0.3180 0.9056 0.101 Uiso 1 1 calc R
C11 C 0.3429(4) 0.2571(3) 0.7459(4) 0.0938(12) Uani 1 1 d .
H11 H 0.3247 0.3099 0.6954 0.113 Uiso 1 1 calc R
C12 C 0.2907(4) 0.1745(3) 0.6959(3) 0.0877(11) Uani 1 1 d .
H12 H 0.2367 0.1714 0.6111 0.105 Uiso 1 1 calc R
C13 C 0.3174(3) 0.0949(2) 0.7702(2) 0.0623(7) Uani 1 1 d .
H13 H 0.2816 0.0390 0.7349 0.075 Uiso 1 1 calc R
C14 C 0.3076(4) 0.2240(3) 0.3376(5) 0.1075(14) Uani 1 1 d .
H14A H 0.2449 0.1776 0.3492 0.129 Uiso 1 1 calc R
H14B H 0.2889 0.2394 0.2475 0.129 Uiso 1 1 calc R
H14C H 0.2973 0.2778 0.3860 0.129 Uiso 1 1 calc R
C15 C 0.5638(4) 0.2796(3) 0.4467(4) 0.0977(12) Uani 1 1 d .
H15A H 0.5628 0.2361 0.5136 0.117 Uiso 1 1 calc R
H15B H 0.5285 0.3373 0.4667 0.117 Uiso 1 1 calc R
H15C H 0.6557 0.2878 0.4410 0.117 Uiso 1 1 calc R
N1 N 0.1596(3) -0.01891(17) 1.4618(2) 0.0633(6) Uani 1 1 d .
N2 N 0.37030(19) 0.01750(13) 1.08980(17) 0.0396(4) Uani 1 1 d .
H2B H 0.4148 0.0487 1.1556 0.047 Uiso 1 1 calc R
O1 O 0.17925(18) -0.06540(13) 1.00455(16) 0.0584(5) Uani 1 1 d .
O2 O 0.5140(2) 0.14304(13) 0.28217(19) 0.0696(6) Uani 1 1 d .
S1A S 0.46331(11) 0.23929(6) 0.29999(9) 0.0644(3) Uani 0.80 1 d P
S1B S 0.4645(5) 0.1853(3) 0.3892(4) 0.0711(10) Uani 0.20 1 d P

loop_
_atom_site_aniso_label
_atom_site_aniso_U_11
_atom_site_aniso_U_22
_atom_site_aniso_U_33
_atom_site_aniso_U_23
_atom_site_aniso_U_13
_atom_site_aniso_U_12
C1 0.0401(13) 0.0547(14) 0.0485(13) -0.0018(11) 0.0171(11) -0.0011(11)
C2 0.0515(15) 0.0650(17) 0.0658(17) -0.0071(13) 0.0358(15) -0.0025(13)
C3 0.0659(18) 0.0782(19) 0.0390(13) 0.0067(12) 0.0179(13) 0.0034(14)
C4 0.0445(14) 0.0610(15) 0.0430(13) 0.0048(11) 0.0171(11) 0.0048(11)
C5 0.0419(12) 0.0363(11) 0.0383(12) -0.0001(9) 0.0181(10) -0.0025(9)
C6 0.0380(12) 0.0416(12) 0.0347(11) 0.0008(9) 0.0127(10) -0.0017(10)
C7 0.0438(12) 0.0459(13) 0.0315(11) -0.0069(10) 0.0170(10) -0.0069(10)
C8 0.0451(13) 0.0515(13) 0.0365(12) 0.0039(10) 0.0192(11) 0.0052(10)
C9 0.075(2) 0.0561(17) 0.0577(16) 0.0067(13) 0.0169(15) -0.0017(14)
C10 0.113(3) 0.0503(17) 0.094(3) 0.0178(16) 0.035(2) 0.0003(18)
C11 0.114(3) 0.086(3) 0.087(3) 0.046(2) 0.036(2) 0.028(2)
C12 0.096(3) 0.109(3) 0.0526(18) 0.0257(19) 0.0111(18) 0.024(2)
C13 0.0674(18) 0.0761(19) 0.0436(14) 0.0062(13) 0.0149(14) 0.0052(15)
C14 0.087(3) 0.074(2) 0.166(4) -0.025(2) 0.040(3) -0.006(2)
C15 0.094(3) 0.085(2) 0.106(3) -0.042(2) 0.012(2) -0.002(2)
N1 0.0710(16) 0.0789(16) 0.0497(13) -0.0015(11) 0.0332(13) -0.0024(13)
N2 0.0432(10) 0.0471(10) 0.0321(9) -0.0071(8) 0.0166(8) -0.0073(8)
O1 0.0484(10) 0.0841(13) 0.0443(9) -0.0117(9) 0.0155(8) -0.0224(9)
O2 0.0812(14) 0.0628(12) 0.0621(12) -0.0200(9) 0.0147(11) -0.0064(10)
S1A 0.0890(7) 0.0492(5) 0.0521(5) -0.0021(4) 0.0135(5) -0.0067(5)
S1B 0.083(3) 0.068(2) 0.061(2) -0.0042(19) 0.016(2) 0.001(2)

loop_
_atom_type_symbol
_atom_type_description
_atom_type_scat_dispersion_real
_atom_type_scat_dispersion_imag
_atom_type_scat_source
C C 0.0033 0.0016 'International Tables Vol C Tables 4.2.6.8 and 6.1.1.4'
H H 0.0000 0.0000 'International Tables Vol C Tables 4.2.6.8 and 6.1.1.4'
N N 0.0061 0.0033 'International Tables Vol C Tables 4.2.6.8 and 6.1.1.4'
O O 0.0106 0.0060 'International Tables Vol C Tables 4.2.6.8 and 6.1.1.4'
S S 0.1246 0.1234 'International Tables Vol C Tables 4.2.6.8 and 6.1.1.4'

loop_
_geom_angle_atom_site_label_1
_geom_angle_atom_site_label_2
_geom_angle_atom_site_label_3
_geom_angle
_geom_angle_site_symmetry_1
_geom_angle_site_symmetry_3
C5 C1 C2 118.3(2) . .
C5 C1 H1 120.9 . .
C2 C1 H1 120.9 . .
N1 C2 C1 124.4(2) . .
N1 C2 H2 117.8 . .
C1 C2 H2 117.8 . .
N1 C3 C4 123.9(3) . .
N1 C3 H3 118.0 . .
C4 C3 H3 118.0 . .
C3 C4 C5 118.8(2) . .
C3 C4 H4 120.6 . .
C5 C4 H4 120.6 . .
C4 C5 C1 118.2(2) . .
C4 C5 C6 121.5(2) . .
C1 C5 C6 120.3(2) . .
O1 C6 N2 124.18(19) . .
O1 C6 C5 120.58(19) . .
N2 C6 C5 115.22(19) . .
N2 C7 C8 112.28(18) . .
N2 C7 C7 108.0(2) . 3_657
C8 C7 C7 112.7(2) . 3_657
N2 C7 H7 106.8(12) . .
C8 C7 H7 108.1(12) . .
C7 C7 H7 108.7(12) 3_657 .
C13 C8 C9 118.9(2) . .
C13 C8 C7 119.5(2) . .
C9 C8 C7 121.6(2) . .
C10 C9 C8 120.4(3) . .
C10 C9 H9 119.8 . .
C8 C9 H9 119.8 . .
C11 C10 C9 120.2(3) . .
C11 C10 H10 119.9 . .
C9 C10 H10 119.9 . .
C12 C11 C10 119.7(3) . .
C12 C11 H11 120.2 . .
C10 C11 H11 120.2 . .
C11 C12 C13 120.8(3) . .
C11 C12 H12 119.6 . .
C13 C12 H12 119.6 . .
C8 C13 C12 120.0(3) . .
C8 C13 H13 120.0 . .
C12 C13 H13 120.0 . .
S1B C14 H14A 109.5 . .
S1B C14 H14B 109.5 . .
H14A C14 H14B 109.5 . .
S1B C14 H14C 109.5 . .
H14A C14 H14C 109.5 . .
H14B C14 H14C 109.5 . .
S1A C15 H15A 109.5 . .
S1A C15 H15B 109.5 . .
H15A C15 H15B 109.5 . .
S1A C15 H15C 109.5 . .
H15A C15 H15C 109.5 . .
H15B C15 H15C 109.5 . .
C2 N1 C3 116.4(2) . .
C6 N2 C7 122.47(18) . .
C6 N2 H2B 118.8 . .
C7 N2 H2B 118.8 . .
S1B O2 S1A 48.25(17) . .
S1B S1A O2 65.0(2) . .
S1B S1A C15 68.4(2) . .
O2 S1A C15 106.75(16) . .
S1A S1B O2 66.7(2) . .
S1A S1B C14 73.3(3) . .
O2 S1B C14 112.1(3) . .

loop_
_geom_bond_atom_site_label_1
_geom_bond_atom_site_label_2
_geom_bond_distance
_geom_bond_site_symmetry_2
C1 C5 1.382(3) .
C1 C2 1.383(3) .
C1 H1 0.9300 .
C2 N1 1.322(4) .
C2 H2 0.9300 .
C3 N1 1.331(4) .
C3 C4 1.378(3) .
C3 H3 0.9300 .
C4 C5 1.380(3) .
C4 H4 0.9300 .
C5 C6 1.505(3) .
C6 O1 1.224(3) .
C6 N2 1.337(3) .
C7 N2 1.457(3) .
C7 C8 1.516(3) .
C7 C7 1.540(5) 3_657
C7 H7 0.93(2) .
C8 C13 1.378(3) .
C8 C9 1.390(4) .
C9 C10 1.385(4) .
C9 H9 0.9300 .
C10 C11 1.372(5) .
C10 H10 0.9300 .
C11 C12 1.366(5) .
C11 H11 0.9300 .
C12 C13 1.392(4) .
C12 H12 0.9300 .
C13 H13 0.9300 .
C14 S1B 1.644(6) .
C14 H14A 0.9600 .
C14 H14B 0.9600 .
C14 H14C 0.9600 .
C15 S1A 1.735(4) .
C15 H15A 0.9600 .
C15 H15B 0.9600 .
C15 H15C 0.9600 .
N2 H2B 0.8600 .
O2 S1B 1.502(4) .
O2 S1A 1.523(2) .
S1A S1B 1.237(4) .

loop_
_geom_torsion_atom_site_label_1
_geom_torsion_atom_site_label_2
_geom_torsion_atom_site_label_3
_geom_torsion_atom_site_label_4
_geom_torsion
_geom_torsion_site_symmetry_1
C5 C1 C2 N1 -1.1(4) .
N1 C3 C4 C5 -1.1(4) .
C3 C4 C5 C1 0.2(4) .
C3 C4 C5 C6 -176.7(2) .
C2 C1 C5 C4 0.8(3) .
C2 C1 C5 C6 177.8(2) .
C4 C5 C6 O1 133.5(3) .
C1 C5 C6 O1 -43.4(3) .
C4 C5 C6 N2 -44.8(3) .
C1 C5 C6 N2 138.3(2) .
N2 C7 C8 C13 -118.1(2) .
C7 C7 C8 C13 119.7(3) 3_657
N2 C7 C8 C9 61.2(3) .
C7 C7 C8 C9 -61.0(3) 3_657
C13 C8 C9 C10 0.3(4) .
C7 C8 C9 C10 -179.0(3) .
C8 C9 C10 C11 -0.3(5) .
C9 C10 C11 C12 0.3(6) .
C10 C11 C12 C13 -0.2(6) .
C9 C8 C13 C12 -0.3(4) .
C7 C8 C13 C12 179.1(3) .
C11 C12 C13 C8 0.2(5) .
C1 C2 N1 C3 0.2(4) .
C4 C3 N1 C2 0.9(4) .
O1 C6 N2 C7 -4.7(4) .
C5 C6 N2 C7 173.58(19) .
C8 C7 N2 C6 102.8(2) .
C7 C7 N2 C6 -132.3(3) 3_657
S1B O2 S1A C15 55.6(3) .
C15 S1A S1B O2 -121.8(2) .
O2 S1A S1B C14 -123.8(2) .
C15 S1A S1B C14 114.4(2) .
S1A O2 S1B C14 59.2(3) .
